data_7205716
loop_
_publ_author_name
'Lee, Chin-Fen'
'Hsu, Shu-Chun'
'Chan, Kai-Chao'
'Nurnabi, Mohammad'
'Lee, Chung-Chou'
'Wu, Jing-Yun'
'Lai, Long-Li'
'Lu, Kuang-Lieh'

_publ_section_title
;
 Self-adaptation of a conformationally flexible yet restricted
 &#x201C;piperazine-pyrazine&#x201D; building block toward the design
 of coordination polymers
;
_journal_issue 8
_journal_name_full CrystEngComm
_journal_page_first 2960
_journal_paper_doi 10.1039/c0ce00703j
_journal_volume 13
_journal_year 2011
_chemical_formula_sum 'C29 H38 Cl2 Co N14 O2 S2'
_chemical_formula_weight 808.68
_chemical_name_systematic
;
?
;
_space_group_IT_number 15
_symmetry_cell_setting monoclinic
_symmetry_space_group_name_Hall '-C 2yc'
_symmetry_space_group_name_H-M 'C 1 2/c 1'
_atom_sites_solution_hydrogens geom
_atom_sites_solution_primary direct
_atom_sites_solution_secondary difmap
_audit_creation_method SHELXL-97
_cell_angle_alpha 90.00
_cell_angle_beta 92.5570(10)
_cell_angle_gamma 90.00
_cell_formula_units_Z 4
_cell_length_a 21.6393(6)
_cell_length_b 13.1753(3)
_cell_length_c 12.3516(3)
_cell_measurement_reflns_used 9980
_cell_measurement_temperature 150(2)
_cell_measurement_theta_max 25.01
_cell_measurement_theta_min 2.42
_cell_volume 3517.99(15)
_computing_cell_refinement 'Bruker SAINT'
_computing_data_collection 'Bruker SMART'
_computing_data_reduction 'Bruker SAINT'
_computing_structure_refinement 'SHELXL-97 (Sheldrick, 1997)'
_computing_structure_solution 'SHELXS-97 (Sheldrick, 1990)'
_diffrn_ambient_temperature 150(2)
_diffrn_measured_fraction_theta_full 0.999
_diffrn_measured_fraction_theta_max 0.999
_diffrn_measurement_device_type 'CCD area detector'
_diffrn_measurement_method 'phi and omega scans'
_diffrn_radiation_monochromator graphite
_diffrn_radiation_source 'fine-focus sealed tube'
_diffrn_radiation_type MoK\a
_diffrn_radiation_wavelength 0.71073
_diffrn_reflns_av_R_equivalents 0.0330
_diffrn_reflns_av_sigmaI/netI 0.0182
_diffrn_reflns_limit_h_max 25
_diffrn_reflns_limit_h_min -25
_diffrn_reflns_limit_k_max 15
_diffrn_reflns_limit_k_min -15
_diffrn_reflns_limit_l_max 14
_diffrn_reflns_limit_l_min -14
_diffrn_reflns_number 29790
_diffrn_reflns_theta_full 25.07
_diffrn_reflns_theta_max 25.07
_diffrn_reflns_theta_min 1.81
_exptl_absorpt_coefficient_mu 0.810
_exptl_absorpt_correction_T_max 0.7452
_exptl_absorpt_correction_T_min 0.6857
_exptl_absorpt_correction_type multi-scan
_exptl_absorpt_process_details 'Bruker SADABS, 1996'
_exptl_crystal_colour orange
_exptl_crystal_density_diffrn 1.527
_exptl_crystal_density_method 'not measured'
_exptl_crystal_description prism
_exptl_crystal_F_000 1676
_exptl_crystal_size_max 0.16
_exptl_crystal_size_mid 0.12
_exptl_crystal_size_min 0.10
_refine_diff_density_max 1.174
_refine_diff_density_min -1.559
_refine_diff_density_rms 0.139
_refine_ls_extinction_method none
_refine_ls_goodness_of_fit_ref 1.120
_refine_ls_hydrogen_treatment constr
_refine_ls_matrix_type full
_refine_ls_number_parameters 244
_refine_ls_number_reflns 3131
_refine_ls_number_restraints 1
_refine_ls_restrained_S_all 1.120
_refine_ls_R_factor_all 0.0705
_refine_ls_R_factor_gt 0.0631
_refine_ls_shift/su_max 0.000
_refine_ls_shift/su_mean 0.000
_refine_ls_structure_factor_coef Fsqd
_refine_ls_weighting_details 'calc w=1/[\s^2^(Fo^2^)+(0.1262P)^2^+17.7882P] where P=(Fo^2^+2Fc^2^)/3'
_refine_ls_weighting_scheme calc
_refine_ls_wR_factor_gt 0.1964
_refine_ls_wR_factor_ref 0.2066
_reflns_number_gt 2728
_reflns_number_total 3131
_reflns_threshold_expression >2sigma(I)
_cod_data_source_file c0ce00703j.txt
_cod_data_source_block cpd2
_cod_depositor_comments
;
The following automatic conversions were performed:
'_symmetry_cell_setting' value 'Monoclinic' changed to 'monoclinic'
according to '/home/saulius/struct/CIF-dictionaries/cif_core.dic'
dictionary named 'cif_core.dic' version 2.4.1 from 2010-06-29.

Automatic conversion script
Id: cif_fix_enum 1555 2011-01-17 13:19:09Z saulius 
;
_cod_original_sg_symbol_H-M C2/c
_cod_database_code 7205716

loop_
_symmetry_equiv_pos_as_xyz
'x, y, z'
'-x, y, -z+1/2'
'x+1/2, y+1/2, z'
'-x+1/2, y+1/2, -z+1/2'
'-x, -y, -z'
'x, -y, z-1/2'
'-x+1/2, -y+1/2, -z'
'x+1/2, -y+1/2, z-1/2'

loop_
_atom_site_label
_atom_site_type_symbol
_atom_site_fract_x
_atom_site_fract_y
_atom_site_fract_z
_atom_site_U_iso_or_equiv
_atom_site_adp_type
_atom_site_occupancy
_atom_site_symmetry_multiplicity
_atom_site_calc_flag
_atom_site_refinement_flags
_atom_site_disorder_assembly
_atom_site_disorder_group
Co1 Co 0.2500 0.7500 0.0000 0.0176(3) Uani 1 2 d S . .
S1 S 0.33643(5) 0.96009(8) 0.28657(9) 0.0311(3) Uani 1 1 d . . .
N1 N 0.00832(17) 0.6068(3) -0.0067(3) 0.0296(8) Uani 1 1 d . . .
N2 N 0.03930(17) 0.7027(3) 0.1427(3) 0.0306(8) Uani 1 1 d . . .
N3 N 0.15798(16) 0.7245(3) 0.0640(3) 0.0212(7) Uani 1 1 d . . .
N4 N 0.2907(2) 0.3333(3) -0.0164(3) 0.0343(9) Uani 1 1 d . . .
N5 N 0.33239(19) 0.4162(3) 0.1358(3) 0.0349(9) Uani 1 1 d . . .
N6 N 0.28364(15) 0.6004(3) 0.0589(3) 0.0222(7) Uani 1 1 d . . .
N7 N 0.28002(15) 0.8177(2) 0.1463(3) 0.0219(7) Uani 1 1 d . . .
C1 C 0.0234(2) 0.5397(4) -0.0963(3) 0.0309(10) Uani 1 1 d . . .
H1A H 0.0570 0.5691 -0.1352 0.037 Uiso 1 1 calc R . .
H1B H -0.0123 0.5338 -0.1462 0.037 Uiso 1 1 calc R . .
C2 C -0.04210(19) 0.5646(4) 0.0556(4) 0.0315(10) Uani 1 1 d . . .
H2A H -0.0796 0.5600 0.0099 0.038 Uiso 1 1 calc R . .
H2B H -0.0501 0.6086 0.1164 0.038 Uiso 1 1 calc R . .
C3 C 0.05445(19) 0.6591(3) 0.0500(3) 0.0248(9) Uani 1 1 d . . .
C4 C 0.11453(19) 0.6699(3) 0.0115(3) 0.0241(9) Uani 1 1 d . . .
H4 H 0.1241 0.6377 -0.0527 0.029 Uiso 1 1 calc R . .
C5 C 0.1425(2) 0.7680(3) 0.1579(3) 0.0263(9) Uani 1 1 d . . .
H5 H 0.1715 0.8066 0.1976 0.032 Uiso 1 1 calc R . .
C6 C 0.0841(2) 0.7556(3) 0.1951(4) 0.0313(10) Uani 1 1 d . . .
H6 H 0.0751 0.7858 0.2606 0.038 Uiso 1 1 calc R . .
C7 C 0.2357(3) 0.3169(3) -0.0886(4) 0.0371(11) Uani 1 1 d . . .
H7A H 0.2468 0.2766 -0.1505 0.045 Uiso 1 1 calc R . .
H7B H 0.2200 0.3817 -0.1150 0.045 Uiso 1 1 calc R . .
C8 C 0.3140(3) 0.2373(3) 0.0285(4) 0.0379(12) Uani 1 1 d . . .
H8A H 0.3494 0.2503 0.0776 0.045 Uiso 1 1 calc R . .
H8B H 0.3276 0.1944 -0.0297 0.045 Uiso 1 1 calc R . .
C9 C 0.2986(2) 0.4209(3) 0.0423(3) 0.0251(9) Uani 1 1 d . . .
C10 C 0.2746(2) 0.5149(3) 0.0051(3) 0.0237(9) Uani 1 1 d . . .
H10 H 0.2514 0.5165 -0.0601 0.028 Uiso 1 1 calc R . .
C11 C 0.3166(2) 0.5944(3) 0.1541(4) 0.0355(11) Uani 1 1 d . . .
H11 H 0.3234 0.6524 0.1959 0.043 Uiso 1 1 calc R . .
C12 C 0.3402(3) 0.5030(4) 0.1896(4) 0.0410(12) Uani 1 1 d . . .
H12 H 0.3631 0.5017 0.2551 0.049 Uiso 1 1 calc R . .
C13 C 0.30330(18) 0.8762(3) 0.2068(3) 0.0207(8) Uani 1 1 d . . .
C14 C 0.5214(9) 0.4345(16) 0.4657(17) 0.098(6) Uiso 0.50 1 d P . .
Cl1 Cl 0.43867(16) 0.4659(3) 0.4555(3) 0.0611(8) Uiso 0.50 1 d P . .
Cl2 Cl 0.5562(3) 0.5724(5) 0.4819(5) 0.1189(18) Uiso 0.50 1 d P . .
C15 C 0.4353(13) 0.6559(14) 0.378(2) 0.053(5) Uani 0.50 1 d P A 1
O1 O 0.4390(8) 0.7323(11) 0.2971(13) 0.042(4) Uani 0.50 1 d P A 1
C16 C 0.4342(11) 0.6970(17) 0.3467(17) 0.081(15) Uani 0.50 1 d PD B 2
O2 O 0.4617(5) 0.7285(10) 0.2525(13) 0.065(4) Uani 0.50 1 d PD . 2

loop_
_atom_site_aniso_label
_atom_site_aniso_U_11
_atom_site_aniso_U_22
_atom_site_aniso_U_33
_atom_site_aniso_U_23
_atom_site_aniso_U_13
_atom_site_aniso_U_12
Co1 0.0217(4) 0.0135(4) 0.0177(4) -0.0009(3) 0.0009(3) -0.0022(3)
S1 0.0364(6) 0.0297(6) 0.0271(6) -0.0090(4) -0.0012(5) -0.0082(4)
N1 0.0255(18) 0.035(2) 0.0283(19) -0.0063(16) 0.0034(15) -0.0092(15)
N2 0.0263(18) 0.037(2) 0.0284(19) -0.0068(16) 0.0061(15) -0.0061(16)
N3 0.0253(17) 0.0165(15) 0.0217(17) 0.0008(13) 0.0017(13) -0.0007(13)
N4 0.051(2) 0.0191(18) 0.032(2) 0.0012(15) -0.0093(18) 0.0053(16)
N5 0.046(2) 0.0235(19) 0.034(2) 0.0018(16) -0.0096(17) 0.0047(17)
N6 0.0255(17) 0.0187(17) 0.0226(17) 0.0019(13) 0.0031(13) 0.0007(13)
N7 0.0258(17) 0.0188(16) 0.0210(16) 0.0000(14) 0.0011(14) -0.0006(14)
C1 0.026(2) 0.047(3) 0.0201(19) -0.0060(18) 0.0055(16) -0.0175(19)
C2 0.019(2) 0.042(3) 0.034(2) -0.013(2) 0.0079(17) -0.0064(18)
C3 0.025(2) 0.026(2) 0.024(2) 0.0007(16) 0.0001(16) -0.0030(16)
C4 0.028(2) 0.025(2) 0.0203(19) -0.0052(16) 0.0026(16) -0.0053(16)
C5 0.028(2) 0.030(2) 0.021(2) -0.0058(17) 0.0006(17) -0.0049(17)
C6 0.030(2) 0.038(3) 0.026(2) -0.0114(18) 0.0050(19) -0.0041(18)
C7 0.065(3) 0.018(2) 0.027(2) -0.0005(17) -0.014(2) 0.006(2)
C8 0.057(3) 0.016(2) 0.039(3) -0.0049(18) -0.014(2) 0.010(2)
C9 0.034(2) 0.0162(19) 0.025(2) 0.0011(16) 0.0012(17) 0.0008(17)
C10 0.031(2) 0.0189(19) 0.021(2) 0.0011(16) -0.0012(16) 0.0006(16)
C11 0.051(3) 0.021(2) 0.033(2) -0.0036(18) -0.010(2) 0.002(2)
C12 0.057(3) 0.028(2) 0.036(3) 0.000(2) -0.019(2) 0.005(2)
C13 0.0246(19) 0.0187(19) 0.0189(19) 0.0026(16) 0.0036(15) 0.0027(15)
C15 0.079(12) 0.030(12) 0.049(8) 0.000(8) -0.004(8) -0.020(10)
O1 0.041(6) 0.021(7) 0.062(12) -0.017(6) -0.030(7) -0.004(6)
C16 0.088(18) 0.05(3) 0.10(4) -0.047(18) -0.05(3) 0.01(2)
O2 0.045(7) 0.055(7) 0.094(10) 0.031(7) 0.002(6) -0.008(5)

loop_
_atom_type_symbol
_atom_type_description
_atom_type_scat_dispersion_real
_atom_type_scat_dispersion_imag
_atom_type_scat_source
C C 0.0033 0.0016 'International Tables Vol C Tables 4.2.6.8 and 6.1.1.4'
H H 0.0000 0.0000 'International Tables Vol C Tables 4.2.6.8 and 6.1.1.4'
N N 0.0061 0.0033 'International Tables Vol C Tables 4.2.6.8 and 6.1.1.4'
O O 0.0106 0.0060 'International Tables Vol C Tables 4.2.6.8 and 6.1.1.4'
Cl Cl 0.1484 0.1585 'International Tables Vol C Tables 4.2.6.8 and 6.1.1.4'
Co Co 0.3494 0.9721 'International Tables Vol C Tables 4.2.6.8 and 6.1.1.4'
S S 0.1246 0.1234 'International Tables Vol C Tables 4.2.6.8 and 6.1.1.4'

loop_
_geom_angle_atom_site_label_1
_geom_angle_atom_site_label_2
_geom_angle_atom_site_label_3
_geom_angle
_geom_angle_site_symmetry_1
_geom_angle_site_symmetry_3
_geom_angle_publ_flag
N7 Co1 N7 180.00(19) 7_565 . ?
N7 Co1 N3 89.67(13) 7_565 . ?
N7 Co1 N3 90.33(13) . . ?
N7 Co1 N3 90.33(13) 7_565 7_565 ?
N7 Co1 N3 89.67(13) . 7_565 ?
N3 Co1 N3 180.00(17) . 7_565 ?
N7 Co1 N6 89.36(13) 7_565 . ?
N7 Co1 N6 90.64(13) . . ?
N3 Co1 N6 92.04(12) . . ?
N3 Co1 N6 87.96(12) 7_565 . ?
N7 Co1 N6 90.64(13) 7_565 7_565 ?
N7 Co1 N6 89.36(13) . 7_565 ?
N3 Co1 N6 87.96(12) . 7_565 ?
N3 Co1 N6 92.04(12) 7_565 7_565 ?
N6 Co1 N6 180.0 . 7_565 ?
C3 N1 C1 120.3(4) . . ?
C3 N1 C2 117.4(3) . . ?
C1 N1 C2 111.2(3) . . ?
C3 N2 C6 116.0(4) . . ?
C4 N3 C5 116.9(4) . . ?
C4 N3 Co1 122.6(3) . . ?
C5 N3 Co1 120.5(3) . . ?
C9 N4 C8 119.7(4) . . ?
C9 N4 C7 121.5(4) . . ?
C8 N4 C7 111.0(4) . . ?
C12 N5 C9 116.3(4) . . ?
C10 N6 C11 116.7(4) . . ?
C10 N6 Co1 123.8(3) . . ?
C11 N6 Co1 119.5(3) . . ?
C13 N7 Co1 160.0(3) . . ?
N1 C1 C2 111.3(4) . 5_565 ?
N1 C2 C1 108.9(4) . 5_565 ?
N2 C3 N1 116.8(4) . . ?
N2 C3 C4 120.7(4) . . ?
N1 C3 C4 122.4(4) . . ?
N3 C4 C3 122.1(4) . . ?
N3 C5 C6 120.3(4) . . ?
N2 C6 C5 123.9(4) . . ?
N4 C7 C8 110.2(4) . 7 ?
N4 C8 C7 110.7(4) . 7 ?
N5 C9 N4 117.8(4) . . ?
N5 C9 C10 120.0(4) . . ?
N4 C9 C10 122.1(4) . . ?
N6 C10 C9 122.8(4) . . ?
N6 C11 C12 120.3(4) . . ?
N5 C12 C11 124.0(4) . . ?
N7 C13 S1 177.7(4) . . ?
Cl1 C14 Cl2 105.4(11) 5_666 5_666 ?
Cl1 C14 Cl1 108.1(11) 5_666 . ?
Cl2 C14 Cl1 29.2(4) 5_666 . ?
Cl1 C14 Cl2 27.8(4) 5_666 . ?
Cl2 C14 Cl2 111.2(11) 5_666 . ?
Cl1 C14 Cl2 99.5(10) . . ?
Cl2 Cl1 C14 84.9(8) 5_666 5_666 ?
Cl2 Cl1 C14 74.9(8) 5_666 . ?
C14 Cl1 C14 71.9(11) 5_666 . ?
Cl1 Cl2 C14 75.8(8) 5_666 5_666 ?
Cl1 Cl2 C14 67.3(8) 5_666 . ?
C14 Cl2 C14 68.8(11) 5_666 . ?
C16 O2 O2 119.7(17) . 2_655 ?

loop_
_geom_bond_atom_site_label_1
_geom_bond_atom_site_label_2
_geom_bond_distance
_geom_bond_site_symmetry_2
_geom_bond_publ_flag
Co1 N7 2.092(3) 7_565 ?
Co1 N7 2.092(3) . ?
Co1 N3 2.201(3) . ?
Co1 N3 2.201(3) 7_565 ?
Co1 N6 2.213(3) . ?
Co1 N6 2.213(3) 7_565 ?
S1 C13 1.626(4) . ?
N1 C3 1.378(5) . ?
N1 C1 1.464(6) . ?
N1 C2 1.472(6) . ?
N2 C3 1.335(6) . ?
N2 C6 1.337(6) . ?
N3 C4 1.330(5) . ?
N3 C5 1.349(5) . ?
N4 C9 1.369(6) . ?
N4 C8 1.462(5) . ?
N4 C7 1.472(6) . ?
N5 C12 1.330(6) . ?
N5 C9 1.341(6) . ?
N6 C10 1.318(5) . ?
N6 C11 1.351(6) . ?
N7 C13 1.171(5) . ?
C1 C2 1.513(7) 5_565 ?
C2 C1 1.513(7) 5_565 ?
C3 C4 1.411(6) . ?
C5 C6 1.374(7) . ?
C7 C8 1.513(8) 7 ?
C8 C7 1.513(8) 7 ?
C9 C10 1.412(6) . ?
C11 C12 1.371(7) . ?
C14 Cl1 1.83(2) 5_666 ?
C14 Cl2 1.83(2) 5_666 ?
C14 Cl1 1.84(2) . ?
C14 Cl2 1.97(2) . ?
Cl1 Cl2 0.925(6) 5_666 ?
Cl1 C14 1.83(2) 5_666 ?
Cl2 Cl1 0.925(7) 5_666 ?
Cl2 C14 1.83(2) 5_666 ?
C15 O1 1.43(2) . ?
C16 O2 1.395(18) . ?
O2 O2 1.66(2) 2_655 ?
